data_7028522
loop_
_publ_author_name
'Niu, Qingfen'
'Sun, Hongjian'
'Wang, Lin'
'Hu, Qingping'
'Li, Xiaoyan'

_publ_section_title
;
 Reactivity of
 mer-hydrido(2-mercaptobenzoyl)tris(trimethylphosphine)cobalt(iii)
 complex.
;
_journal_issue 10
_journal_name_full 'Dalton transactions (Cambridge, England : 2003)'
_journal_page_first 4059
_journal_page_last 4066
_journal_paper_doi 10.1039/c3dt52519h
_journal_volume 43
_journal_year 2014
_chemical_formula_sum 'C16 H31 Co I O P3 S'
_chemical_formula_weight 550.21
_chemical_name_systematic
; 
 ? 
;
_space_group_IT_number 14
_symmetry_cell_setting monoclinic
_symmetry_space_group_name_Hall '-P 2yn'
_symmetry_space_group_name_H-M 'P 1 21/n 1'
_atom_sites_solution_hydrogens geom
_atom_sites_solution_primary direct
_atom_sites_solution_secondary difmap
_audit_creation_method SHELXL-97
_cell_angle_alpha 90.00
_cell_angle_beta 98.14(3)
_cell_angle_gamma 90.00
_cell_formula_units_Z 4
_cell_length_a 8.7982(18)
_cell_length_b 15.754(3)
_cell_length_c 17.424(4)
_cell_measurement_reflns_used 7050
_cell_measurement_temperature 293(2)
_cell_measurement_theta_max 56.605
_cell_measurement_theta_min 4.983
_cell_volume 2390.8(9)
_computing_cell_refinement 'Bruker XSCANS'
_computing_data_collection 'Bruker XSCANS'
_computing_data_reduction 'Bruker SHELXTL'
_computing_molecular_graphics 'Bruker SHELXTL'
_computing_publication_material 'Bruker SHELXTL'
_computing_structure_refinement 'SHELXL-97 (Sheldrick, 1997)'
_computing_structure_solution 'SHELXS-97 (Sheldrick, 1990)'
_diffrn_ambient_temperature 293(2)
_diffrn_measured_fraction_theta_full 1.000
_diffrn_measured_fraction_theta_max 1.000
_diffrn_measurement_device_type 'Bruker P4'
_diffrn_measurement_method '\w scans'
_diffrn_radiation_monochromator graphite
_diffrn_radiation_source 'fine-focus sealed tube'
_diffrn_radiation_type MoK\a
_diffrn_radiation_wavelength 0.71073
_diffrn_reflns_av_R_equivalents 0.0162
_diffrn_reflns_av_unetI/netI 0.0181
_diffrn_reflns_limit_h_max 10
_diffrn_reflns_limit_h_min -10
_diffrn_reflns_limit_k_max 18
_diffrn_reflns_limit_k_min -15
_diffrn_reflns_limit_l_max 19
_diffrn_reflns_limit_l_min -20
_diffrn_reflns_number 11973
_diffrn_reflns_theta_full 25.00
_diffrn_reflns_theta_max 25.00
_diffrn_reflns_theta_min 1.75
_exptl_absorpt_coefficient_mu 2.299
_exptl_absorpt_correction_T_max 0.6318
_exptl_absorpt_correction_T_min 0.5973
_exptl_absorpt_correction_type multi-scan
_exptl_crystal_colour red
_exptl_crystal_density_diffrn 1.529
_exptl_crystal_density_method 'not measured'
_exptl_crystal_description block
_exptl_crystal_F_000 1104
_exptl_crystal_size_max 0.25
_exptl_crystal_size_mid 0.24
_exptl_crystal_size_min 0.22
_refine_diff_density_max 0.600
_refine_diff_density_min -0.497
_refine_diff_density_rms 0.054
_refine_ls_extinction_method none
_refine_ls_goodness_of_fit_ref 1.084
_refine_ls_hydrogen_treatment mixed
_refine_ls_matrix_type full
_refine_ls_number_parameters 217
_refine_ls_number_reflns 4216
_refine_ls_number_restraints 0
_refine_ls_restrained_S_all 1.084
_refine_ls_R_factor_all 0.0286
_refine_ls_R_factor_gt 0.0239
_refine_ls_shift/su_max 0.001
_refine_ls_shift/su_mean 0.000
_refine_ls_structure_factor_coef Fsqd
_refine_ls_weighting_details 'calc w=1/[\s^2^(Fo^2^)+(0.0324P)^2^+1.0993P] where P=(Fo^2^+2Fc^2^)/3'
_refine_ls_weighting_scheme calc
_refine_ls_wR_factor_gt 0.0626
_refine_ls_wR_factor_ref 0.0653
_reflns_number_gt 3726
_reflns_number_total 4216
_reflns_threshold_expression >2sigma(I)
_cod_data_source_file c3dt52519h.txt
_cod_data_source_block complex4
_cod_depositor_comments
;
The following automatic conversions were performed:

'_symmetry_cell_setting' value 'Monoclinic' changed to 'monoclinic'
according to
/usr/data/users/saulius/automatic-downloads/current/RSC/lib/dictionaries/cif_core.dic
dictionary named 'cif_core.dic' version 2.4.2 from 2011-04-26.

Automatic conversion script
Id: cif_fix_values 2281 2013-09-26 08:29:07Z andrius 
;
_cod_original_cell_volume 2390.7(8)
_cod_original_sg_symbol_H-M 'P2(1)/n  '
_cod_database_code 7028522

loop_
_symmetry_equiv_pos_as_xyz
'x, y, z'
'-x+1/2, y+1/2, -z+1/2'
'-x, -y, -z'
'x-1/2, -y-1/2, z-1/2'

loop_
_atom_site_label
_atom_site_type_symbol
_atom_site_fract_x
_atom_site_fract_y
_atom_site_fract_z
_atom_site_U_iso_or_equiv
_atom_site_adp_type
_atom_site_occupancy
_atom_site_symmetry_multiplicity
_atom_site_calc_flag
_atom_site_refinement_flags
I1 I 0.25907(2) 0.439970(13) 0.148811(12) 0.05533(8) Uani 1 1 d .
Co1 Co 0.06138(3) 0.422415(19) 0.261036(19) 0.03097(9) Uani 1 1 d .
P3 P -0.03218(8) 0.55781(4) 0.25246(5) 0.04363(17) Uani 1 1 d .
P1 P -0.11535(8) 0.37592(4) 0.15715(4) 0.04381(17) Uani 1 1 d .
S1 S 0.13708(9) 0.28459(4) 0.27572(5) 0.05127(19) Uani 1 1 d .
P2 P 0.26611(8) 0.45336(5) 0.35690(4) 0.04432(17) Uani 1 1 d .
C2 C -0.0621(3) 0.31563(16) 0.38151(15) 0.0411(6) Uani 1 1 d .
C1 C -0.0690(3) 0.40176(16) 0.34410(15) 0.0411(6) Uani 1 1 d .
C7 C 0.0354(3) 0.25579(16) 0.35426(16) 0.0435(6) Uani 1 1 d .
C3 C -0.1491(4) 0.2959(2) 0.44405(18) 0.0578(8) Uani 1 1 d .
H3 H -0.2140 0.3367 0.4602 0.069 Uiso 1 1 calc R
C5 C -0.0388(4) 0.1581(2) 0.4535(2) 0.0681(10) Uani 1 1 d .
H5 H -0.0287 0.1051 0.4772 0.082 Uiso 1 1 calc R
C6 C 0.0463(3) 0.17513(18) 0.39177(19) 0.0574(8) Uani 1 1 d .
H6 H 0.1096 0.1334 0.3757 0.069 Uiso 1 1 calc R
C15 C 0.0303(4) 0.6270(2) 0.1750(2) 0.0740(10) Uani 1 1 d .
H15A H 0.0138 0.5976 0.1263 0.111 Uiso 1 1 calc R
H15B H 0.1374 0.6401 0.1880 0.111 Uiso 1 1 calc R
H15C H -0.0283 0.6786 0.1712 0.111 Uiso 1 1 calc R
C9 C 0.4273(4) 0.3795(3) 0.3665(3) 0.0859(12) Uani 1 1 d .
H9A H 0.4528 0.3664 0.3160 0.129 Uiso 1 1 calc R
H9B H 0.3995 0.3283 0.3910 0.129 Uiso 1 1 calc R
H9C H 0.5143 0.4050 0.3975 0.129 Uiso 1 1 calc R
C14 C -0.2404(4) 0.5728(2) 0.2323(3) 0.0720(10) Uani 1 1 d .
H14A H -0.2630 0.6320 0.2245 0.108 Uiso 1 1 calc R
H14B H -0.2871 0.5523 0.2753 0.108 Uiso 1 1 calc R
H14C H -0.2804 0.5417 0.1864 0.108 Uiso 1 1 calc R
C8 C 0.2285(4) 0.4558(3) 0.46278(19) 0.0775(11) Uani 1 1 d .
H8A H 0.1947 0.4008 0.4771 0.116 Uiso 1 1 calc R
H8B H 0.1506 0.4971 0.4684 0.116 Uiso 1 1 calc R
H8C H 0.3214 0.4707 0.4958 0.116 Uiso 1 1 calc R
C4 C -0.1371(4) 0.2174(2) 0.4801(2) 0.0700(10) Uani 1 1 d .
H4 H -0.1922 0.2047 0.5203 0.084 Uiso 1 1 calc R
C16 C 0.0044(5) 0.6247(2) 0.3440(2) 0.0883(13) Uani 1 1 d .
H16A H -0.0593 0.6743 0.3380 0.132 Uiso 1 1 calc R
H16B H 0.1104 0.6414 0.3529 0.132 Uiso 1 1 calc R
H16C H -0.0193 0.5921 0.3873 0.132 Uiso 1 1 calc R
C10 C 0.3705(4) 0.5519(2) 0.3464(3) 0.0861(13) Uani 1 1 d .
H10A H 0.4646 0.5517 0.3818 0.129 Uiso 1 1 calc R
H10B H 0.3087 0.5993 0.3576 0.129 Uiso 1 1 calc R
H10C H 0.3931 0.5565 0.2943 0.129 Uiso 1 1 calc R
O1 O -0.1519(3) 0.45475(13) 0.36847(15) 0.0696(7) Uani 1 1 d .
C11 C -0.2987(4) 0.3457(2) 0.1865(2) 0.0731(10) Uani 1 1 d .
H11A H -0.3644 0.3227 0.1428 0.110 Uiso 1 1 calc R
H11B H -0.3464 0.3948 0.2055 0.110 Uiso 1 1 calc R
H11C H -0.2818 0.3038 0.2268 0.110 Uiso 1 1 calc R
C13 C -0.1692(5) 0.4458(2) 0.0693(2) 0.0798(12) Uani 1 1 d .
H13A H -0.2388 0.4158 0.0313 0.120 Uiso 1 1 calc R
H13B H -0.0783 0.4605 0.0475 0.120 Uiso 1 1 calc R
H13C H -0.2176 0.4965 0.0843 0.120 Uiso 1 1 calc R
C12 C -0.0703(5) 0.2811(3) 0.1017(3) 0.0940(14) Uani 1 1 d .
H12A H -0.0616 0.2324 0.1351 0.141 Uiso 1 1 calc R
H12B H 0.0249 0.2899 0.0819 0.141 Uiso 1 1 calc R
H12C H -0.1510 0.2719 0.0593 0.141 Uiso 1 1 calc R

loop_
_atom_site_aniso_label
_atom_site_aniso_U_11
_atom_site_aniso_U_22
_atom_site_aniso_U_33
_atom_site_aniso_U_23
_atom_site_aniso_U_13
_atom_site_aniso_U_12
I1 0.05582(13) 0.06186(14) 0.05299(14) -0.00303(9) 0.02391(10) -0.00217(9)
Co1 0.02958(17) 0.03095(17) 0.03261(18) -0.00005(13) 0.00513(13) 0.00299(12)
P3 0.0417(4) 0.0341(3) 0.0542(4) 0.0009(3) 0.0035(3) 0.0063(3)
P1 0.0418(4) 0.0435(4) 0.0441(4) -0.0032(3) -0.0010(3) -0.0068(3)
S1 0.0552(4) 0.0356(3) 0.0665(5) 0.0050(3) 0.0206(4) 0.0121(3)
P2 0.0363(4) 0.0522(4) 0.0422(4) -0.0043(3) -0.0021(3) 0.0028(3)
C2 0.0381(13) 0.0447(14) 0.0396(15) 0.0080(11) 0.0020(11) -0.0032(11)
C1 0.0393(14) 0.0465(14) 0.0382(15) 0.0031(12) 0.0082(11) 0.0035(12)
C7 0.0376(14) 0.0410(14) 0.0484(16) 0.0075(12) -0.0060(12) -0.0042(11)
C3 0.0505(17) 0.072(2) 0.0521(18) 0.0120(15) 0.0103(14) -0.0044(15)
C5 0.064(2) 0.0588(19) 0.074(2) 0.0332(17) -0.0161(18) -0.0188(16)
C6 0.0520(17) 0.0431(15) 0.072(2) 0.0157(15) -0.0101(15) -0.0020(13)
C15 0.073(2) 0.0422(16) 0.108(3) 0.0209(18) 0.018(2) -0.0013(15)
C9 0.0490(19) 0.101(3) 0.099(3) -0.011(2) -0.0186(19) 0.0263(19)
C14 0.0473(18) 0.0582(19) 0.110(3) 0.0113(19) 0.0100(19) 0.0189(14)
C8 0.071(2) 0.115(3) 0.0416(19) -0.0124(19) -0.0055(16) -0.005(2)
C4 0.064(2) 0.085(2) 0.060(2) 0.0302(19) 0.0081(17) -0.0177(19)
C16 0.103(3) 0.060(2) 0.097(3) -0.031(2) -0.006(2) 0.028(2)
C10 0.065(2) 0.079(3) 0.106(3) -0.001(2) -0.018(2) -0.0269(19)
O1 0.0810(16) 0.0581(13) 0.0802(17) 0.0119(11) 0.0481(14) 0.0241(11)
C11 0.0482(18) 0.078(2) 0.089(3) 0.003(2) -0.0055(17) -0.0234(17)
C13 0.091(3) 0.084(3) 0.054(2) 0.0162(18) -0.0223(19) -0.027(2)
C12 0.089(3) 0.088(3) 0.100(3) -0.055(2) -0.005(2) 0.001(2)

loop_
_atom_type_symbol
_atom_type_description
_atom_type_scat_dispersion_real
_atom_type_scat_dispersion_imag
_atom_type_scat_source
C C 0.0033 0.0016 'International Tables Vol C Tables 4.2.6.8 and 6.1.1.4'
H H 0.0000 0.0000 'International Tables Vol C Tables 4.2.6.8 and 6.1.1.4'
O O 0.0106 0.0060 'International Tables Vol C Tables 4.2.6.8 and 6.1.1.4'
P P 0.1023 0.0942 'International Tables Vol C Tables 4.2.6.8 and 6.1.1.4'
S S 0.1246 0.1234 'International Tables Vol C Tables 4.2.6.8 and 6.1.1.4'
Co Co 0.3494 0.9721 'International Tables Vol C Tables 4.2.6.8 and 6.1.1.4'
I I -0.4742 1.8119 'International Tables Vol C Tables 4.2.6.8 and 6.1.1.4'

loop_
_geom_angle_atom_site_label_1
_geom_angle_atom_site_label_2
_geom_angle_atom_site_label_3
_geom_angle
C1 Co1 S1 87.25(8)
C1 Co1 P3 87.76(8)
S1 Co1 P3 174.84(3)
C1 Co1 P2 88.84(8)
S1 Co1 P2 86.26(3)
P3 Co1 P2 94.96(3)
C1 Co1 P1 97.06(8)
S1 Co1 P1 86.55(3)
P3 Co1 P1 92.75(3)
P2 Co1 P1 170.46(3)
C1 Co1 I1 175.34(7)
S1 Co1 I1 88.40(2)
P3 Co1 I1 96.63(2)
P2 Co1 I1 89.22(3)
P1 Co1 I1 84.32(3)
C14 P3 C15 100.04(17)
C14 P3 C16 97.81(19)
C15 P3 C16 104.46(19)
C14 P3 Co1 118.31(11)
C15 P3 Co1 116.74(12)
C16 P3 Co1 116.50(12)
C11 P1 C12 101.50(19)
C11 P1 C13 104.44(18)
C12 P1 C13 95.4(2)
C11 P1 Co1 112.53(13)
C12 P1 Co1 119.34(14)
C13 P1 Co1 120.60(11)
C7 S1 Co1 99.05(9)
C9 P2 C10 99.0(2)
C9 P2 C8 99.34(19)
C10 P2 C8 103.7(2)
C9 P2 Co1 116.40(13)
C10 P2 Co1 117.08(14)
C8 P2 Co1 118.20(12)
C7 C2 C3 121.5(2)
C7 C2 C1 116.7(2)
C3 C2 C1 121.7(2)
O1 C1 C2 117.1(2)
O1 C1 Co1 124.9(2)
C2 C1 Co1 117.99(18)
C2 C7 C6 116.7(3)
C2 C7 S1 118.87(19)
C6 C7 S1 124.5(2)
C4 C3 C2 121.2(3)
C4 C5 C6 122.8(3)
C5 C6 C7 120.5(3)
C3 C4 C5 117.3(3)

loop_
_geom_bond_atom_site_label_1
_geom_bond_atom_site_label_2
_geom_bond_distance
I1 Co1 2.8087(8)
Co1 C1 1.997(3)
Co1 S1 2.2749(8)
Co1 P3 2.2836(8)
Co1 P2 2.3280(11)
Co1 P1 2.3309(10)
P3 C14 1.831(3)
P3 C15 1.876(3)
P3 C16 1.900(4)
P1 C11 1.823(3)
P1 C12 1.852(3)
P1 C13 1.891(3)
S1 C7 1.796(3)
P2 C9 1.823(3)
P2 C10 1.826(3)
P2 C8 1.920(4)
C2 C7 1.402(4)
C2 C3 1.451(4)
C2 C1 1.503(4)
C1 O1 1.224(3)
C7 C6 1.426(4)
C3 C4 1.384(5)
C5 C4 1.396(5)
C5 C6 1.420(5)
